data_2221299
loop_
_publ_author_name
'Siddiqui, Waseeq Ahmad'
'Ali, Muhammad'
'Zia-ur-Rehman, Muhammad'
'Sharif, Saima'
'Tizzard, Graham John'

_publ_section_title
;<i>N</i>-(3,4-Dimethylphenyl)-4-hydroxy-2-methyl-2<i>H</i>-1,2-benzothiazine-3-carboxamide
 1,1-dioxide
;
_journal_coeditor_code BT2906
_journal_issue 4
_journal_name_full 'Acta Crystallographica Section E'
_journal_page_first o900
_journal_page_last o901
_journal_paper_doi 10.1107/S1600536809010058
_journal_volume 65
_journal_year 2009
_chemical_formula_iupac 'C18 H18 N2 O4 S'
_chemical_formula_moiety 'C18 H18 N2 O4 S'
_chemical_formula_sum 'C18 H18 N2 O4 S'
_chemical_formula_weight 358.40
_chemical_name_systematic
;<i>N</i>-(3,4-Dimethylphenyl)-4-hydroxy-2-methyl-2<i>H</i>-1,2-benzothiazine-3-
carboxamide
 1,1-dioxide
;
_space_group_IT_number 2
_symmetry_cell_setting triclinic
_symmetry_space_group_name_Hall '-P 1'
_symmetry_space_group_name_H-M 'P -1'
_atom_sites_solution_hydrogens geom
_atom_sites_solution_primary direct
_atom_sites_solution_secondary difmap
_audit_creation_method SHELXL-97
_cell_angle_alpha 89.864(3)
_cell_angle_beta 79.530(2)
_cell_angle_gamma 73.812(3)
_cell_formula_units_Z 2
_cell_length_a 7.5458(4)
_cell_length_b 8.0214(3)
_cell_length_c 14.4832(7)
_cell_measurement_reflns_used 8399
_cell_measurement_temperature 120(2)
_cell_measurement_theta_max 27.48
_cell_measurement_theta_min 2.91
_cell_volume 826.78(7)
_computing_cell_refinement 'DENZO (Otwinowski & Minor, 1997) and COLLECT (Hooft,   1998)'
_computing_data_collection 'COLLECT (Hooft,   1998)'
_computing_data_reduction 'DENZO (Otwinowski & Minor, 1997) and COLLECT (Hooft,  1998)'
_computing_molecular_graphics 'SHELXTL (Sheldrick, 2008)'
_computing_publication_material 'SHELXTL (Sheldrick, 2008) and local programs'
_computing_structure_refinement 'SHELXL97 (Sheldrick, 2008)'
_computing_structure_solution 'SHELXS97 (Sheldrick, 2008)'
_diffrn_ambient_temperature 120(2)
_diffrn_detector_area_resol_mean 9.091
_diffrn_measured_fraction_theta_full 0.996
_diffrn_measured_fraction_theta_max 0.996
_diffrn_measurement_device_type 'Bruker--Nonius CCD camera on \k-goniostat'
_diffrn_measurement_method '\f and \w scans to fill the asymmetric unit'
_diffrn_radiation_monochromator graphite
_diffrn_radiation_source 'Bruker--Nonius FR591 Rotating Anode'
_diffrn_radiation_type MoK\a
_diffrn_radiation_wavelength 0.71073
_diffrn_reflns_av_R_equivalents 0.0553
_diffrn_reflns_av_sigmaI/netI 0.0638
_diffrn_reflns_limit_h_max 9
_diffrn_reflns_limit_h_min -9
_diffrn_reflns_limit_k_max 10
_diffrn_reflns_limit_k_min -10
_diffrn_reflns_limit_l_max 18
_diffrn_reflns_limit_l_min -18
_diffrn_reflns_number 13798
_diffrn_reflns_theta_full 27.48
_diffrn_reflns_theta_max 27.48
_diffrn_reflns_theta_min 2.95
_diffrn_standards_number 0
_exptl_absorpt_coefficient_mu 0.222
_exptl_absorpt_correction_T_max 0.9934
_exptl_absorpt_correction_T_min 0.9424
_exptl_absorpt_correction_type multi-scan
_exptl_absorpt_process_details '(SADABS; Sheldrick, 2007)'
_exptl_crystal_colour Colourless
_exptl_crystal_density_diffrn 1.440
_exptl_crystal_density_method 'not measured'
_exptl_crystal_description Slab
_exptl_crystal_F_000 376
_exptl_crystal_size_max 0.27
_exptl_crystal_size_mid 0.13
_exptl_crystal_size_min 0.03
_refine_diff_density_max 0.273
_refine_diff_density_min -0.446
_refine_ls_extinction_method none
_refine_ls_goodness_of_fit_ref 1.045
_refine_ls_hydrogen_treatment constr
_refine_ls_matrix_type full
_refine_ls_number_parameters 230
_refine_ls_number_reflns 3783
_refine_ls_number_restraints 0
_refine_ls_restrained_S_all 1.045
_refine_ls_R_factor_all 0.0748
_refine_ls_R_factor_gt 0.0475
_refine_ls_shift/su_max 0.000
_refine_ls_shift/su_mean 0.000
_refine_ls_structure_factor_coef Fsqd
_refine_ls_weighting_details 'calc w=1/[\s^2^(Fo^2^)+(0.0504P)^2^+0.2877P] where P=(Fo^2^+2Fc^2^)/3'
_refine_ls_weighting_scheme calc
_refine_ls_wR_factor_gt 0.1070
_refine_ls_wR_factor_ref 0.1187
_reflns_number_gt 2808
_reflns_number_total 3783
_reflns_threshold_expression I>2\s(I)
_cod_data_source_file bt2906.cif
_cod_data_source_block I
_cod_depositor_comments
;
The following automatic conversions were performed:
'_symmetry_cell_setting' value 'Triclinic' changed to 'triclinic'
according to '/home/saulius/struct/CIF-dictionaries/cif_core.dic'
dictionary named 'cif_core.dic' version 2.4.1 from 2010-06-29.

Automatic conversion script
Id: cif_fix_enum 1527 2010-12-29 10:47:43Z saulius 

The following automatic conversions were performed:

'_symmetry_cell_setting' value 'Triclinic' changed to 'triclinic'
according to /home/saulius/struct/CIF-dictionaries/cif_core.dic
dictionary named 'cif_core.dic' version 2.4.1 from 2010-06-29.

Automatic conversion script
Id: cif_fix_values 1715 2011-07-08 13:25:40Z adriana 
;
_cod_database_code 2221299
_cod_database_fobs_code 2221299

loop_
_symmetry_equiv_pos_as_xyz
'x, y, z'
'-x, -y, -z'

loop_
_atom_site_type_symbol
_atom_site_label
_atom_site_fract_x
_atom_site_fract_y
_atom_site_fract_z
_atom_site_U_iso_or_equiv
_atom_site_adp_type
_atom_site_calc_flag
_atom_site_refinement_flags
_atom_site_occupancy
_atom_site_disorder_assembly
_atom_site_disorder_group
S S1 0.31447(7) 0.72556(6) 0.43102(3) 0.01788(15) Uani d . 1 . .
O O1 0.3403(2) 0.73723(17) 0.52605(9) 0.0238(3) Uani d . 1 . .
O O2 0.1712(2) 0.65260(17) 0.41180(10) 0.0212(3) Uani d . 1 . .
O O3 0.6047(2) 0.46253(18) 0.12076(10) 0.0272(4) Uani d . 1 . .
O O4 0.4283(2) 0.78465(18) 0.13671(9) 0.0239(3) Uani d . 1 . .
H H4 0.4834 0.6873 0.1088 0.036 Uiso calc R 1 . .
N N1 0.5143(2) 0.6143(2) 0.36582(11) 0.0176(4) Uani d . 1 . .
N N2 0.6598(2) 0.3138(2) 0.25259(12) 0.0194(4) Uani d . 1 . .
H H2 0.6433 0.3259 0.3142 0.023 Uiso calc R 1 . .
C C1 0.2807(3) 0.9323(2) 0.38337(14) 0.0171(4) Uani d . 1 . .
C C2 0.1944(3) 1.0828(2) 0.43980(15) 0.0201(4) Uani d . 1 . .
H H2A 0.1576 1.0773 0.5058 0.024 Uiso calc R 1 . .
C C3 0.1629(3) 1.2423(2) 0.39801(15) 0.0215(5) Uani d . 1 . .
H H3 0.1029 1.3468 0.4354 0.026 Uiso calc R 1 . .
C C4 0.2191(3) 1.2483(3) 0.30167(15) 0.0222(5) Uani d . 1 . .
H H4A 0.1977 1.3576 0.2737 0.027 Uiso calc R 1 . .
C C5 0.3058(3) 1.0979(3) 0.24565(14) 0.0202(4) Uani d . 1 . .
H H5 0.3424 1.1045 0.1797 0.024 Uiso calc R 1 . .
C C6 0.3397(3) 0.9359(2) 0.28595(14) 0.0177(4) Uani d . 1 . .
C C7 0.4321(3) 0.7733(2) 0.22839(14) 0.0181(4) Uani d . 1 . .
C C8 0.5104(3) 0.6205(2) 0.26674(13) 0.0176(4) Uani d . 1 . .
C C9 0.5948(3) 0.4596(3) 0.20776(14) 0.0193(4) Uani d . 1 . .
C C10 0.7520(3) 0.1427(2) 0.21235(14) 0.0180(4) Uani d . 1 . .
C C11 0.7367(3) 0.0876(3) 0.12370(15) 0.0212(4) Uani d . 1 . .
H H11 0.6628 0.1666 0.0871 0.025 Uiso calc R 1 . .
C C12 0.8283(3) -0.0820(3) 0.08799(14) 0.0201(4) Uani d . 1 . .
C C13 0.9391(3) -0.1984(2) 0.14171(14) 0.0190(4) Uani d . 1 . .
C C14 0.9516(3) -0.1413(2) 0.23036(14) 0.0198(4) Uani d . 1 . .
H H14 1.0254 -0.2197 0.2673 0.024 Uiso calc R 1 . .
C C15 0.8592(3) 0.0269(2) 0.26607(14) 0.0191(4) Uani d . 1 . .
H H15 0.8692 0.0628 0.3269 0.023 Uiso calc R 1 . .
C C16 0.6865(3) 0.6405(3) 0.39200(16) 0.0245(5) Uani d . 1 . .
H H16A 0.7975 0.5564 0.3557 0.037 Uiso calc R 1 . .
H H16B 0.6829 0.6238 0.4593 0.037 Uiso calc R 1 . .
H H16C 0.6924 0.7587 0.3782 0.037 Uiso calc R 1 . .
C C17 0.8062(3) -0.1375(3) -0.00753(15) 0.0282(5) Uani d . 1 . .
H H17A 0.7218 -0.0405 -0.0334 0.042 Uiso calc R 1 . .
H H17B 0.7532 -0.2363 -0.0018 0.042 Uiso calc R 1 . .
H H17C 0.9292 -0.1716 -0.0495 0.042 Uiso calc R 1 . .
C C18 1.0438(3) -0.3820(3) 0.10461(16) 0.0273(5) Uani d . 1 . .
H H18A 1.1256 -0.4384 0.1478 0.041 Uiso calc R 1 . .
H H18B 1.1202 -0.3793 0.0425 0.041 Uiso calc R 1 . .
H H18C 0.9536 -0.4472 0.0995 0.041 Uiso calc R 1 . .

loop_
_atom_site_aniso_label
_atom_site_aniso_U_11
_atom_site_aniso_U_22
_atom_site_aniso_U_33
_atom_site_aniso_U_12
_atom_site_aniso_U_13
_atom_site_aniso_U_23
S1 0.0253(3) 0.0134(2) 0.0139(3) -0.0045(2) -0.0023(2) 0.00043(18)
O1 0.0374(9) 0.0178(7) 0.0141(8) -0.0048(7) -0.0048(7) -0.0002(6)
O2 0.0253(8) 0.0165(7) 0.0218(8) -0.0081(6) -0.0015(6) 0.0003(6)
O3 0.0358(9) 0.0250(8) 0.0154(8) -0.0022(7) -0.0013(7) -0.0013(6)
O4 0.0338(9) 0.0206(7) 0.0137(8) -0.0032(7) -0.0027(7) 0.0004(6)
N1 0.0201(9) 0.0172(8) 0.0142(9) -0.0028(7) -0.0038(7) -0.0003(7)
N2 0.0233(10) 0.0179(8) 0.0139(9) -0.0021(7) -0.0012(7) -0.0036(7)
C1 0.0180(10) 0.0165(9) 0.0182(11) -0.0057(8) -0.0057(8) 0.0011(8)
C2 0.0251(11) 0.0179(9) 0.0182(11) -0.0074(9) -0.0038(9) -0.0006(8)
C3 0.0246(11) 0.0146(9) 0.0254(12) -0.0050(9) -0.0060(9) -0.0013(8)
C4 0.0267(12) 0.0158(10) 0.0267(12) -0.0078(9) -0.0088(9) 0.0056(8)
C5 0.0236(11) 0.0224(10) 0.0173(11) -0.0103(9) -0.0049(9) 0.0048(8)
C6 0.0179(10) 0.0181(10) 0.0184(11) -0.0066(8) -0.0045(8) 0.0013(8)
C7 0.0199(11) 0.0203(10) 0.0151(10) -0.0082(9) -0.0021(8) 0.0014(8)
C8 0.0204(11) 0.0188(10) 0.0131(10) -0.0057(8) -0.0020(8) 0.0003(8)
C9 0.0186(11) 0.0220(10) 0.0155(11) -0.0046(9) -0.0007(8) -0.0005(8)
C10 0.0165(10) 0.0183(10) 0.0178(11) -0.0050(8) 0.0000(8) -0.0022(8)
C11 0.0225(11) 0.0194(10) 0.0209(11) -0.0033(9) -0.0066(9) 0.0010(8)
C12 0.0222(11) 0.0223(10) 0.0164(11) -0.0085(9) -0.0017(9) -0.0026(8)
C13 0.0204(11) 0.0172(9) 0.0187(11) -0.0056(8) -0.0013(9) -0.0010(8)
C14 0.0204(11) 0.0194(10) 0.0204(11) -0.0054(9) -0.0063(9) 0.0019(8)
C15 0.0215(11) 0.0227(10) 0.0143(10) -0.0084(9) -0.0033(8) -0.0013(8)
C16 0.0247(12) 0.0264(11) 0.0249(12) -0.0087(9) -0.0090(9) 0.0017(9)
C17 0.0380(14) 0.0252(11) 0.0190(11) -0.0041(10) -0.0071(10) -0.0043(9)
C18 0.0330(13) 0.0203(10) 0.0265(12) -0.0032(10) -0.0071(10) -0.0033(9)

loop_
_atom_type_symbol
_atom_type_description
_atom_type_scat_dispersion_real
_atom_type_scat_dispersion_imag
_atom_type_scat_source
C C 0.0033 0.0016 'International Tables Vol C Tables 4.2.6.8 and 6.1.1.4'
H H 0.0000 0.0000 'International Tables Vol C Tables 4.2.6.8 and 6.1.1.4'
N N 0.0061 0.0033 'International Tables Vol C Tables 4.2.6.8 and 6.1.1.4'
O O 0.0106 0.0060 'International Tables Vol C Tables 4.2.6.8 and 6.1.1.4'
S S 0.1246 0.1234 'International Tables Vol C Tables 4.2.6.8 and 6.1.1.4'

loop_
_geom_angle_atom_site_label_1
_geom_angle_atom_site_label_2
_geom_angle_atom_site_label_3
_geom_angle_site_symmetry_1
_geom_angle_site_symmetry_3
_geom_angle
_geom_angle_publ_flag
O1 S1 O2 . . 118.91(8) ?
O1 S1 N1 . . 108.79(9) ?
O2 S1 N1 . . 107.59(8) ?
O1 S1 C1 . . 109.51(9) ?
O2 S1 C1 . . 108.75(9) ?
N1 S1 C1 . . 101.94(9) ?
C7 O4 H4 . . 109.5 ?
C8 N1 C16 . . 114.78(16) ?
C8 N1 S1 . . 112.57(13) ?
C16 N1 S1 . . 115.69(13) ?
C9 N2 C10 . . 127.93(17) ?
C9 N2 H2 . . 116.0 ?
C10 N2 H2 . . 116.0 ?
C2 C1 C6 . . 122.11(18) ?
C2 C1 S1 . . 121.06(15) ?
C6 C1 S1 . . 116.80(14) ?
C1 C2 C3 . . 118.78(19) ?
C1 C2 H2A . . 120.6 ?
C3 C2 H2A . . 120.6 ?
C4 C3 C2 . . 119.89(18) ?
C4 C3 H3 . . 120.1 ?
C2 C3 H3 . . 120.1 ?
C5 C4 C3 . . 121.17(18) ?
C5 C4 H4A . . 119.4 ?
C3 C4 H4A . . 119.4 ?
C4 C5 C6 . . 120.08(19) ?
C4 C5 H5 . . 120.0 ?
C6 C5 H5 . . 120.0 ?
C5 C6 C1 . . 117.96(18) ?
C5 C6 C7 . . 121.49(18) ?
C1 C6 C7 . . 120.55(17) ?
O4 C7 C8 . . 122.55(18) ?
O4 C7 C6 . . 115.15(17) ?
C8 C7 C6 . . 122.27(18) ?
C7 C8 N1 . . 120.84(17) ?
C7 C8 C9 . . 120.78(18) ?
N1 C8 C9 . . 118.37(16) ?
O3 C9 N2 . . 123.49(18) ?
O3 C9 C8 . . 120.03(18) ?
N2 C9 C8 . . 116.48(17) ?
C15 C10 C11 . . 119.54(18) ?
C15 C10 N2 . . 117.23(17) ?
C11 C10 N2 . . 123.23(18) ?
C10 C11 C12 . . 120.92(19) ?
C10 C11 H11 . . 119.5 ?
C12 C11 H11 . . 119.5 ?
C11 C12 C13 . . 119.55(18) ?
C11 C12 C17 . . 119.35(18) ?
C13 C12 C17 . . 121.10(18) ?
C14 C13 C12 . . 118.72(18) ?
C14 C13 C18 . . 120.17(18) ?
C12 C13 C18 . . 121.12(18) ?
C15 C14 C13 . . 121.66(19) ?
C15 C14 H14 . . 119.2 ?
C13 C14 H14 . . 119.2 ?
C14 C15 C10 . . 119.61(18) ?
C14 C15 H15 . . 120.2 ?
C10 C15 H15 . . 120.2 ?
N1 C16 H16A . . 109.5 ?
N1 C16 H16B . . 109.5 ?
H16A C16 H16B . . 109.5 ?
N1 C16 H16C . . 109.5 ?
H16A C16 H16C . . 109.5 ?
H16B C16 H16C . . 109.5 ?
C12 C17 H17A . . 109.5 ?
C12 C17 H17B . . 109.5 ?
H17A C17 H17B . . 109.5 ?
C12 C17 H17C . . 109.5 ?
H17A C17 H17C . . 109.5 ?
H17B C17 H17C . . 109.5 ?
C13 C18 H18A . . 109.5 ?
C13 C18 H18B . . 109.5 ?
H18A C18 H18B . . 109.5 ?
C13 C18 H18C . . 109.5 ?
H18A C18 H18C . . 109.5 ?
H18B C18 H18C . . 109.5 ?

loop_
_geom_bond_atom_site_label_1
_geom_bond_atom_site_label_2
_geom_bond_site_symmetry_2
_geom_bond_distance
_geom_bond_publ_flag
S1 O1 . 1.4317(14) ?
S1 O2 . 1.4326(14) ?
S1 N1 . 1.6427(17) ?
S1 C1 . 1.7646(19) ?
O3 C9 . 1.249(2) ?
O4 C7 . 1.336(2) ?
O4 H4 . 0.8400 ?
N1 C8 . 1.441(2) ?
N1 C16 . 1.485(3) ?
N2 C9 . 1.350(3) ?
N2 C10 . 1.425(2) ?
N2 H2 . 0.8800 ?
C1 C2 . 1.387(3) ?
C1 C6 . 1.403(3) ?
C2 C3 . 1.392(3) ?
C2 H2A . 0.9500 ?
C3 C4 . 1.388(3) ?
C3 H3 . 0.9500 ?
C4 C5 . 1.383(3) ?
C4 H4A . 0.9500 ?
C5 C6 . 1.400(3) ?
C5 H5 . 0.9500 ?
C6 C7 . 1.473(3) ?
C7 C8 . 1.368(3) ?
C8 C9 . 1.467(3) ?
C10 C15 . 1.389(3) ?
C10 C11 . 1.394(3) ?
C11 C12 . 1.395(3) ?
C11 H11 . 0.9500 ?
C12 C13 . 1.405(3) ?
C12 C17 . 1.506(3) ?
C13 C14 . 1.392(3) ?
C13 C18 . 1.511(3) ?
C14 C15 . 1.387(3) ?
C14 H14 . 0.9500 ?
C15 H15 . 0.9500 ?
C16 H16A . 0.9800 ?
C16 H16B . 0.9800 ?
C16 H16C . 0.9800 ?
C17 H17A . 0.9800 ?
C17 H17B . 0.9800 ?
C17 H17C . 0.9800 ?
C18 H18A . 0.9800 ?
C18 H18B . 0.9800 ?
C18 H18C . 0.9800 ?

loop_
_geom_hbond_atom_site_label_D
_geom_hbond_atom_site_label_H
_geom_hbond_atom_site_label_A
_geom_hbond_site_symmetry_A
_geom_hbond_distance_DH
_geom_hbond_distance_HA
_geom_hbond_distance_DA
_geom_hbond_angle_DHA
O4 H4 O3 . 0.8400 1.8000 2.545(2) 146.00
N2 H2 O1 2_666 0.8800 2.3900 3.231(2) 161.00

loop_
_geom_torsion_atom_site_label_1
_geom_torsion_atom_site_label_2
_geom_torsion_atom_site_label_3
_geom_torsion_atom_site_label_4
_geom_torsion_site_symmetry_1
_geom_torsion_site_symmetry_2
_geom_torsion_site_symmetry_3
_geom_torsion_site_symmetry_4
_geom_torsion
_geom_torsion_publ_flag
O1 S1 N1 C8 . . . . -170.25(12) ?
O2 S1 N1 C8 . . . . 59.69(14) ?
C1 S1 N1 C8 . . . . -54.62(14) ?
O1 S1 N1 C16 . . . . -35.53(16) ?
O2 S1 N1 C16 . . . . -165.58(13) ?
C1 S1 N1 C16 . . . . 80.10(15) ?
O1 S1 C1 C2 . . . . -31.1(2) ?
O2 S1 C1 C2 . . . . 100.31(18) ?
N1 S1 C1 C2 . . . . -146.23(17) ?
O1 S1 C1 C6 . . . . 150.83(15) ?
O2 S1 C1 C6 . . . . -77.72(17) ?
N1 S1 C1 C6 . . . . 35.73(17) ?
C6 C1 C2 C3 . . . . 1.0(3) ?
S1 C1 C2 C3 . . . . -176.88(15) ?
C1 C2 C3 C4 . . . . -0.6(3) ?
C2 C3 C4 C5 . . . . 0.3(3) ?
C3 C4 C5 C6 . . . . -0.5(3) ?
C4 C5 C6 C1 . . . . 0.9(3) ?
C4 C5 C6 C7 . . . . -179.85(18) ?
C2 C1 C6 C5 . . . . -1.2(3) ?
S1 C1 C6 C5 . . . . 176.80(15) ?
C2 C1 C6 C7 . . . . 179.56(19) ?
S1 C1 C6 C7 . . . . -2.4(3) ?
C5 C6 C7 O4 . . . . -19.6(3) ?
C1 C6 C7 O4 . . . . 159.62(18) ?
C5 C6 C7 C8 . . . . 162.50(19) ?
C1 C6 C7 C8 . . . . -18.3(3) ?
O4 C7 C8 N1 . . . . 178.98(17) ?
C6 C7 C8 N1 . . . . -3.3(3) ?
O4 C7 C8 C9 . . . . -0.2(3) ?
C6 C7 C8 C9 . . . . 177.62(17) ?
C16 N1 C8 C7 . . . . -91.7(2) ?
S1 N1 C8 C7 . . . . 43.5(2) ?
C16 N1 C8 C9 . . . . 87.5(2) ?
S1 N1 C8 C9 . . . . -137.36(16) ?
C10 N2 C9 O3 . . . . 1.4(3) ?
C10 N2 C9 C8 . . . . -178.11(17) ?
C7 C8 C9 O3 . . . . 3.8(3) ?
N1 C8 C9 O3 . . . . -175.38(18) ?
C7 C8 C9 N2 . . . . -176.68(18) ?
N1 C8 C9 N2 . . . . 4.2(3) ?
C9 N2 C10 C15 . . . . 159.47(19) ?
C9 N2 C10 C11 . . . . -21.5(3) ?
C15 C10 C11 C12 . . . . -0.3(3) ?
N2 C10 C11 C12 . . . . -179.32(18) ?
C10 C11 C12 C13 . . . . -0.7(3) ?
C10 C11 C12 C17 . . . . 179.17(19) ?
C11 C12 C13 C14 . . . . 1.1(3) ?
C17 C12 C13 C14 . . . . -178.73(19) ?
C11 C12 C13 C18 . . . . -178.68(19) ?
C17 C12 C13 C18 . . . . 1.5(3) ?
C12 C13 C14 C15 . . . . -0.6(3) ?
C18 C13 C14 C15 . . . . 179.19(19) ?
C13 C14 C15 C10 . . . . -0.4(3) ?
C11 C10 C15 C14 . . . . 0.8(3) ?
N2 C10 C15 C14 . . . . 179.89(17) ?

loop_
_cod_related_entry_id
_cod_related_entry_database
_cod_related_entry_code
1 ChemSpider 24742001
